data_7246501
loop_
_publ_author_name
'Shaik, Althaf'
'Bhagwat, Pranav Umesh'
'Palanisamy, Parimaladevi'
'Chhabria, Dimple'
'Dubey, Pankaj'
'Kirubakaran, Sivapriya'
'Thiruvenkatam, Vijay'

_publ_section_title
;
 Novel pharmaceutical co-crystals of gefitinib: synthesis, dissolution,
 cytotoxicity, and theoretical studies
;
_journal_issue 17
_journal_name_full CrystEngComm
_journal_page_first 2570
_journal_page_last 2581
_journal_paper_doi 10.1039/D3CE00056G
_journal_volume 25
_journal_year 2023
_chemical_formula_moiety '2(C22 H23 Cl F N4 O3), 2(C6 H8 O2), 2(H2 O)'
_chemical_formula_sum 'C56 H66 Cl2 F2 N8 O12'
_chemical_formula_weight 1152.06
_space_group_crystal_system monoclinic
_space_group_IT_number 14
_space_group_name_Hall '-P 2yn'
_space_group_name_H-M_alt 'P 1 21/n 1'
_atom_sites_solution_hydrogens mixed
_atom_sites_solution_primary dual
_audit_creation_date 2019-01-01
_audit_creation_method
;
Olex2 1.2
(compiled 2018.05.29 svn.r3508 for OlexSys, GUI svn.r5506)
;
_audit_update_record
;
2019-01-08 deposited with the CCDC.	2023-03-22 downloaded from the CCDC.
;
_cell_angle_alpha 90
_cell_angle_beta 93.749(7)
_cell_angle_gamma 90
_cell_formula_units_Z 2
_cell_length_a 10.930(2)
_cell_length_b 7.2541(14)
_cell_length_c 35.222(6)
_cell_measurement_reflns_used 5556
_cell_measurement_temperature 150(2)
_cell_measurement_theta_max 25.48
_cell_measurement_theta_min 2.32
_cell_volume 2786.7(9)
_computing_cell_refinement 'SAINT V8.38A (?, 2016)'
_computing_data_reduction 'SAINT V8.38A (?, 2016)'
_computing_molecular_graphics 'Olex2 (Dolomanov et al., 2009)'
_computing_publication_material 'Olex2 (Dolomanov et al., 2009)'
_computing_structure_refinement 'ShelXL (Sheldrick, 2015)'
_computing_structure_solution 'ShelXT (Sheldrick, 2015)'
_diffrn_ambient_temperature 150.0
_diffrn_measured_fraction_theta_full 0.998
_diffrn_measured_fraction_theta_max 0.995
_diffrn_measurement_device_type 'Bruker APEX-II CCD'
_diffrn_measurement_method '\f and \w scans'
_diffrn_radiation_type MoK\a
_diffrn_radiation_wavelength 0.71073
_diffrn_reflns_av_R_equivalents 0.0999
_diffrn_reflns_av_unetI/netI 0.0830
_diffrn_reflns_Laue_measured_fraction_full 0.998
_diffrn_reflns_Laue_measured_fraction_max 0.995
_diffrn_reflns_limit_h_max 14
_diffrn_reflns_limit_h_min -13
_diffrn_reflns_limit_k_max 9
_diffrn_reflns_limit_k_min -9
_diffrn_reflns_limit_l_max 47
_diffrn_reflns_limit_l_min -46
_diffrn_reflns_number 36316
_diffrn_reflns_point_group_measured_fraction_full 0.998
_diffrn_reflns_point_group_measured_fraction_max 0.995
_diffrn_reflns_theta_full 25.242
_diffrn_reflns_theta_max 28.342
_diffrn_reflns_theta_min 2.318
_diffrn_standards_number 0
_exptl_absorpt_coefficient_mu 0.193
_exptl_absorpt_correction_T_max 0.7457
_exptl_absorpt_correction_T_min 0.6154
_exptl_absorpt_correction_type multi-scan
_exptl_absorpt_process_details
'SADABS-2016/2 (Bruker,2016/2) was used for absorption correction. wR2(int) was 0.1360 before and 0.0795 after correction. The Ratio of minimum to maximum transmission is 0.8253. The \l/2 correction factor is Not present.'
_exptl_crystal_colour transparant
_exptl_crystal_density_diffrn 1.373
_exptl_crystal_description block
_exptl_crystal_F_000 1212
_exptl_crystal_size_max 0.297
_exptl_crystal_size_mid 0.092
_exptl_crystal_size_min 0.09
_refine_diff_density_max 0.448
_refine_diff_density_min -0.388
_refine_diff_density_rms 0.080
_refine_ls_extinction_method none
_refine_ls_goodness_of_fit_ref 1.069
_refine_ls_hydrogen_treatment constr
_refine_ls_matrix_type full
_refine_ls_number_parameters 367
_refine_ls_number_reflns 6931
_refine_ls_number_restraints 0
_refine_ls_restrained_S_all 1.069
_refine_ls_R_factor_all 0.1306
_refine_ls_R_factor_gt 0.0716
_refine_ls_shift/su_max 0.001
_refine_ls_shift/su_mean 0.000
_refine_ls_structure_factor_coef Fsqd
_refine_ls_weighting_details 'w=1/[\s^2^(Fo^2^)+(0.0976P)^2^+2.1071P] where P=(Fo^2^+2Fc^2^)/3'
_refine_ls_weighting_scheme calc
_refine_ls_wR_factor_gt 0.1863
_refine_ls_wR_factor_ref 0.2222
_reflns_Friedel_coverage 0.000
_reflns_number_gt 4091
_reflns_number_total 6931
_reflns_threshold_expression 'I > 2\s(I)'
_cod_data_source_file d3ce00056g2.cif
_cod_data_source_block gsalt_0m
_cod_depositor_comments 'Adding full bibliography for 7246500--7246502.cif.'
_cod_original_cell_volume 2786.8(9)
_cod_database_code 7246501
_shelx_shelxl_version_number 2017/1
_shelx_space_group_comment
;
The symmetry employed for this shelxl refinement is uniquely defined
by the following loop, which should always be used as a source of
symmetry information in preference to the above space-group names.
They are only intended as comments.
;
_shelx_estimated_absorpt_t_max 0.983
_shelx_estimated_absorpt_t_min 0.945
_olex2_refinement_description
;
1. Fixed Uiso
 At 1.2 times of:
  All C(H) groups, All C(H,H) groups, All N(H) groups
 At 1.5 times of:
  All C(H,H,H) groups, All O(H) groups, All O(H,H) groups
2.a Free rotating group:
 O1S(H1SA,H1SB)
2.b Secondary CH2 refined with riding coordinates:
 C15(H15A,H15B), C17(H17A,H17B), C18(H18A,H18B), C19(H19A,H19B), C20(H20A,
 H20B), C22(H22A,H22B)
2.c Aromatic/amide H refined with riding coordinates:
 N3(H3), C2B(H2BA), C3(H3A), C3B(H3B), C4B(H4B), C5B(H5B), C6(H6), C7(H7),
 C10(H10), C11(H11), C14(H14), C21(H21)
2.d Idealised Me refined as rotating group:
 C1B(H1BA,H1BB,H1BC), C16(H16A,H16B,H16C)
2.e Idealised tetrahedral OH refined as rotating group:
 O2B(H2B)
;
_olex2_submission_special_instructions 'No special instructions were received'

loop_
_space_group_symop_operation_xyz
'x, y, z'
'-x+1/2, y+1/2, -z+1/2'
'-x, -y, -z'
'x-1/2, -y-1/2, z-1/2'

loop_
_atom_site_label
_atom_site_type_symbol
_atom_site_fract_x
_atom_site_fract_y
_atom_site_fract_z
_atom_site_U_iso_or_equiv
_atom_site_adp_type
_atom_site_occupancy
_atom_site_site_symmetry_order
_atom_site_calc_flag
_atom_site_refinement_flags_posn
_atom_site_refinement_flags_adp
_atom_site_refinement_flags_occupancy
_atom_site_disorder_assembly
_atom_site_disorder_group
Cl1 Cl 0.96701(9) 0.52623(14) 0.65738(3) 0.0420(3) Uani 1 1 d . . . . .
F1 F 1.15343(17) 0.4800(3) 0.60206(6) 0.0383(5) Uani 1 1 d . . . . .
O1 O 0.2345(2) 0.0565(3) 0.55526(6) 0.0272(5) Uani 1 1 d . . . . .
O1B O 0.4623(3) 0.5348(4) 0.35581(8) 0.0640(10) Uani 1 1 d . . . . .
O2 O 0.1365(2) 0.0803(3) 0.48797(6) 0.0275(5) Uani 1 1 d . . . . .
O2B O 0.4098(3) 0.2561(4) 0.37377(7) 0.0416(6) Uani 1 1 d . . . . .
H2B H 0.441824 0.293697 0.394672 0.062 Uiso 1 1 calc GR . . . .
O3 O 0.3831(3) 0.2416(5) 0.73910(8) 0.0603(9) Uani 1 1 d . . . . .
N1 N 0.5085(2) 0.3191(4) 0.44085(7) 0.0260(6) Uani 1 1 d . . . . .
N2 N 0.6834(2) 0.3725(3) 0.48295(7) 0.0264(6) Uani 1 1 d . . . . .
N3 N 0.6832(2) 0.3011(4) 0.54697(7) 0.0256(6) Uani 1 1 d . . . . .
H3 H 0.640298 0.257162 0.565234 0.031 Uiso 1 1 calc R . . . .
N4 N 0.3061(3) 0.0214(4) 0.67509(8) 0.0312(6) Uani 1 1 d . . . . .
C1 C 0.3096(3) 0.1243(4) 0.52932(8) 0.0235(6) Uani 1 1 d . . . . .
C1B C 0.3614(4) 0.4499(6) 0.17053(11) 0.0468(10) Uani 1 1 d . . . . .
H1BA H 0.325034 0.558821 0.157773 0.070 Uiso 1 1 calc GR . . . .
H1BB H 0.303724 0.346573 0.167828 0.070 Uiso 1 1 calc GR . . . .
H1BC H 0.437541 0.417314 0.158923 0.070 Uiso 1 1 calc GR . . . .
C2 C 0.2556(3) 0.1358(4) 0.49162(9) 0.0229(6) Uani 1 1 d . . . . .
C2B C 0.3883(4) 0.4907(6) 0.21137(10) 0.0410(9) Uani 1 1 d . . . . .
H2BA H 0.437622 0.595941 0.217377 0.049 Uiso 1 1 calc R . . . .
C3 C 0.3214(3) 0.1982(4) 0.46260(9) 0.0249(7) Uani 1 1 d . . . . .
H3A H 0.285066 0.203604 0.437372 0.030 Uiso 1 1 calc R . . . .
C3B C 0.3504(3) 0.3949(5) 0.24037(10) 0.0386(8) Uani 1 1 d . . . . .
H3B H 0.297801 0.292645 0.235020 0.046 Uiso 1 1 calc R . . . .
C4 C 0.4439(3) 0.2547(4) 0.47048(8) 0.0236(7) Uani 1 1 d . . . . .
C4B C 0.3846(3) 0.4373(5) 0.27955(10) 0.0370(8) Uani 1 1 d . . . . .
H4B H 0.425077 0.551726 0.284164 0.044 Uiso 1 1 calc R . . . .
C5 C 0.4983(3) 0.2451(4) 0.50738(8) 0.0222(6) Uani 1 1 d . . . . .
C5B C 0.3664(3) 0.3359(5) 0.30997(10) 0.0388(9) Uani 1 1 d . . . . .
H5B H 0.318668 0.226907 0.306777 0.047 Uiso 1 1 calc R . . . .
C6 C 0.4294(3) 0.1783(4) 0.53707(9) 0.0230(6) Uani 1 1 d . . . . .
H6 H 0.465632 0.170560 0.562281 0.028 Uiso 1 1 calc R . . . .
C6B C 0.4165(3) 0.3842(5) 0.34836(10) 0.0345(8) Uani 1 1 d . . . . .
C7 C 0.6224(3) 0.3742(4) 0.44910(9) 0.0281(7) Uani 1 1 d . . . . .
H7 H 0.665476 0.420094 0.428511 0.034 Uiso 1 1 calc R . . . .
C8 C 0.6244(3) 0.3063(4) 0.51231(9) 0.0234(6) Uani 1 1 d . . . . .
C9 C 0.8051(3) 0.3564(4) 0.55839(9) 0.0244(7) Uani 1 1 d . . . . .
C10 C 0.9034(3) 0.3496(4) 0.53499(9) 0.0284(7) Uani 1 1 d . . . . .
H10 H 0.890264 0.315337 0.509006 0.034 Uiso 1 1 calc R . . . .
C11 C 1.0202(3) 0.3930(4) 0.54997(10) 0.0300(7) Uani 1 1 d . . . . .
H11 H 1.087586 0.388779 0.534264 0.036 Uiso 1 1 calc R . . . .
C12 C 1.0383(3) 0.4420(4) 0.58736(10) 0.0287(7) Uani 1 1 d . . . . .
C13 C 0.9410(3) 0.4548(4) 0.61060(9) 0.0278(7) Uani 1 1 d . . . . .
C14 C 0.8241(3) 0.4112(4) 0.59600(9) 0.0254(7) Uani 1 1 d . . . . .
H14 H 0.756862 0.418845 0.611730 0.030 Uiso 1 1 calc R . . . .
C15 C 0.2836(3) 0.0375(4) 0.59391(8) 0.0257(7) Uani 1 1 d . . . . .
H15A H 0.307546 0.159338 0.604672 0.031 Uiso 1 1 calc R . . . .
H15B H 0.356733 -0.043411 0.595174 0.031 Uiso 1 1 calc R . . . .
C16 C 0.0725(3) 0.1002(5) 0.45144(9) 0.0306(7) Uani 1 1 d . . . . .
H16A H 0.112472 0.024642 0.432784 0.046 Uiso 1 1 calc GR . . . .
H16B H 0.073761 0.229788 0.443643 0.046 Uiso 1 1 calc GR . . . .
H16C H -0.012625 0.059623 0.452871 0.046 Uiso 1 1 calc GR . . . .
C17 C 0.1827(3) -0.0469(5) 0.61568(9) 0.0324(8) Uani 1 1 d . . . . .
H17A H 0.145130 -0.150682 0.600836 0.039 Uiso 1 1 calc R . . . .
H17B H 0.118200 0.046454 0.618989 0.039 Uiso 1 1 calc R . . . .
C18 C 0.2314(3) -0.1165(5) 0.65449(9) 0.0343(8) Uani 1 1 d . . . . .
H18A H 0.161524 -0.150353 0.669622 0.041 Uiso 1 1 calc R . . . .
H18B H 0.281074 -0.228736 0.651184 0.041 Uiso 1 1 calc R . . . .
C19 C 0.2349(3) 0.1794(5) 0.68666(10) 0.0401(9) Uani 1 1 d . . . . .
H19A H 0.173086 0.138712 0.704205 0.048 Uiso 1 1 calc R . . . .
H19B H 0.191238 0.235897 0.664048 0.048 Uiso 1 1 calc R . . . .
C20 C 0.3196(4) 0.3192(6) 0.70624(11) 0.0502(11) Uani 1 1 d . . . . .
H20A H 0.379666 0.362157 0.688335 0.060 Uiso 1 1 calc R . . . .
H20B H 0.271356 0.427146 0.713804 0.060 Uiso 1 1 calc R . . . .
C21 C 0.4504(4) 0.0843(7) 0.72867(13) 0.0581(12) Uani 1 1 d . . . . .
H21 H 0.536472 0.070726 0.733538 0.070 Uiso 1 1 calc R . . . .
C22 C 0.3693(4) -0.0580(6) 0.70906(10) 0.0432(9) Uani 1 1 d . . . . .
H22A H 0.419335 -0.164664 0.701826 0.052 Uiso 1 1 calc R . . . .
H22B H 0.308473 -0.102249 0.726584 0.052 Uiso 1 1 calc R . . . .
O1S O 0.4016(3) 0.8685(4) 0.38527(7) 0.0436(7) Uani 1 1 d . . . . .
H1SA H 0.437205 0.784480 0.372324 0.065 Uiso 1 1 d G . . . .
H1SB H 0.412427 0.970331 0.372914 0.065 Uiso 1 1 d G . . . .

loop_
_atom_site_aniso_label
_atom_site_aniso_U_11
_atom_site_aniso_U_22
_atom_site_aniso_U_33
_atom_site_aniso_U_23
_atom_site_aniso_U_13
_atom_site_aniso_U_12
Cl1 0.0341(5) 0.0509(6) 0.0405(5) -0.0086(4) -0.0006(4) -0.0084(4)
F1 0.0181(10) 0.0427(12) 0.0538(13) 0.0026(9) -0.0011(9) -0.0057(8)
O1 0.0223(12) 0.0347(13) 0.0247(11) 0.0038(9) 0.0016(9) -0.0048(9)
O1B 0.108(3) 0.0440(17) 0.0405(15) -0.0046(13) 0.0080(17) -0.0305(18)
O2 0.0216(11) 0.0308(12) 0.0294(12) 0.0012(9) -0.0030(9) -0.0048(9)
O2B 0.0529(18) 0.0373(15) 0.0342(13) 0.0022(11) 0.0010(13) -0.0091(12)
O3 0.066(2) 0.075(2) 0.0393(16) -0.0139(14) -0.0008(15) -0.0097(18)
N1 0.0244(14) 0.0258(14) 0.0287(14) 0.0012(11) 0.0073(12) -0.0011(11)
N2 0.0225(14) 0.0249(14) 0.0322(15) 0.0001(11) 0.0057(12) -0.0012(11)
N3 0.0177(13) 0.0271(14) 0.0321(14) 0.0031(11) 0.0024(11) -0.0039(10)
N4 0.0272(15) 0.0369(16) 0.0295(14) 0.0009(12) 0.0016(12) -0.0041(12)
C1 0.0213(16) 0.0217(15) 0.0277(16) 0.0004(12) 0.0034(13) -0.0004(12)
C1B 0.044(2) 0.056(3) 0.040(2) -0.0067(18) -0.0017(18) 0.0091(19)
C2 0.0180(15) 0.0205(15) 0.0301(16) -0.0010(12) 0.0011(13) -0.0008(11)
C2B 0.041(2) 0.044(2) 0.037(2) -0.0023(16) -0.0015(17) 0.0006(17)
C3 0.0249(17) 0.0223(15) 0.0273(16) -0.0015(12) 0.0005(13) 0.0016(12)
C3B 0.033(2) 0.041(2) 0.041(2) 0.0006(16) -0.0025(17) -0.0010(16)
C4 0.0242(16) 0.0174(14) 0.0298(16) -0.0020(11) 0.0061(13) 0.0007(12)
C4B 0.036(2) 0.035(2) 0.040(2) -0.0006(15) 0.0013(16) 0.0015(15)
C5 0.0203(15) 0.0171(14) 0.0293(16) -0.0011(11) 0.0028(13) 0.0001(11)
C5B 0.031(2) 0.042(2) 0.042(2) 0.0018(16) 0.0017(17) -0.0061(16)
C6 0.0193(15) 0.0226(15) 0.0269(16) 0.0001(12) 0.0004(13) 0.0024(12)
C6B 0.033(2) 0.0336(19) 0.0377(19) -0.0004(15) 0.0084(16) -0.0005(15)
C7 0.0282(18) 0.0256(16) 0.0313(17) -0.0009(13) 0.0088(14) -0.0015(13)
C8 0.0234(16) 0.0170(14) 0.0303(16) -0.0002(12) 0.0050(13) 0.0036(12)
C9 0.0174(15) 0.0210(15) 0.0349(17) 0.0060(12) 0.0018(13) -0.0001(11)
C10 0.0230(17) 0.0266(17) 0.0359(18) 0.0011(13) 0.0043(14) 0.0030(13)
C11 0.0179(16) 0.0291(17) 0.044(2) 0.0046(14) 0.0085(15) 0.0026(13)
C12 0.0175(16) 0.0276(17) 0.0408(19) 0.0076(14) -0.0001(14) -0.0035(12)
C13 0.0230(17) 0.0253(16) 0.0347(17) 0.0030(13) 0.0001(14) 0.0026(12)
C14 0.0191(16) 0.0240(15) 0.0334(17) 0.0012(12) 0.0039(13) -0.0011(12)
C15 0.0198(16) 0.0304(17) 0.0265(16) 0.0012(12) -0.0011(13) -0.0031(13)
C16 0.0247(17) 0.0311(18) 0.0350(18) 0.0040(14) -0.0069(14) -0.0038(13)
C17 0.0280(18) 0.0399(19) 0.0292(17) 0.0029(14) 0.0008(14) -0.0096(15)
C18 0.033(2) 0.0369(19) 0.0326(18) 0.0052(14) 0.0019(15) -0.0099(15)
C19 0.037(2) 0.048(2) 0.0359(19) -0.0003(16) 0.0068(17) -0.0001(17)
C20 0.061(3) 0.051(3) 0.039(2) -0.0076(18) 0.008(2) -0.006(2)
C21 0.042(3) 0.076(3) 0.054(3) -0.006(2) -0.016(2) -0.001(2)
C22 0.042(2) 0.053(2) 0.0337(19) 0.0040(17) -0.0037(17) -0.0010(18)
O1S 0.0386(16) 0.0478(16) 0.0443(15) 0.0114(12) 0.0017(12) -0.0070(13)

loop_
_atom_type_symbol
_atom_type_description
_atom_type_scat_dispersion_real
_atom_type_scat_dispersion_imag
_atom_type_scat_source
C C 0.0033 0.0016 'International Tables Vol C Tables 4.2.6.8 and 6.1.1.4'
H H 0.0000 0.0000 'International Tables Vol C Tables 4.2.6.8 and 6.1.1.4'
Cl Cl 0.1484 0.1585 'International Tables Vol C Tables 4.2.6.8 and 6.1.1.4'
F F 0.0171 0.0103 'International Tables Vol C Tables 4.2.6.8 and 6.1.1.4'
N N 0.0061 0.0033 'International Tables Vol C Tables 4.2.6.8 and 6.1.1.4'
O O 0.0106 0.0060 'International Tables Vol C Tables 4.2.6.8 and 6.1.1.4'

loop_
_geom_angle_atom_site_label_1
_geom_angle_atom_site_label_2
_geom_angle_atom_site_label_3
_geom_angle
_geom_angle_site_symmetry_1
_geom_angle_site_symmetry_3
_geom_angle_publ_flag
C1 O1 C15 117.8(2) . . ?
C2 O2 C16 117.6(2) . . ?
C21 O3 C20 109.9(3) . . ?
C7 N1 C4 117.2(3) . . ?
C7 N2 C8 117.2(3) . . ?
C8 N3 C9 129.2(3) . . ?
C18 N4 C19 112.8(3) . . ?
C18 N4 C22 110.9(3) . . ?
C19 N4 C22 108.3(3) . . ?
O1 C1 C2 114.7(3) . . ?
O1 C1 C6 125.3(3) . . ?
C6 C1 C2 120.0(3) . . ?
O2 C2 C1 114.0(3) . . ?
O2 C2 C3 125.1(3) . . ?
C3 C2 C1 120.9(3) . . ?
C3B C2B C1B 126.3(4) . . ?
C2 C3 C4 119.2(3) . . ?
C2B C3B C4B 123.6(4) . . ?
N1 C4 C3 118.4(3) . . ?
N1 C4 C5 120.9(3) . . ?
C5 C4 C3 120.7(3) . . ?
C5B C4B C3B 127.9(4) . . ?
C4 C5 C6 119.4(3) . . ?
C4 C5 C8 116.2(3) . . ?
C6 C5 C8 124.4(3) . . ?
C4B C5B C6B 123.1(4) . . ?
C1 C6 C5 119.8(3) . . ?
O1B C6B O2B 122.2(3) . . ?
O1B C6B C5B 122.3(3) . . ?
O2B C6B C5B 115.5(3) . . ?
N1 C7 N2 127.2(3) . . ?
N2 C8 C5 121.2(3) . . ?
N3 C8 N2 119.0(3) . . ?
N3 C8 C5 119.7(3) . . ?
C10 C9 N3 124.4(3) . . ?
C14 C9 N3 115.5(3) . . ?
C14 C9 C10 120.1(3) . . ?
C11 C10 C9 119.5(3) . . ?
C12 C11 C10 119.9(3) . . ?
F1 C12 C11 119.5(3) . . ?
F1 C12 C13 119.3(3) . . ?
C11 C12 C13 121.2(3) . . ?
C12 C13 Cl1 119.8(3) . . ?
C14 C13 Cl1 120.8(2) . . ?
C14 C13 C12 119.4(3) . . ?
C13 C14 C9 119.9(3) . . ?
O1 C15 C17 106.2(2) . . ?
C15 C17 C18 111.5(3) . . ?
N4 C18 C17 111.8(3) . . ?
N4 C19 C20 109.5(3) . . ?
O3 C20 C19 110.9(3) . . ?
O3 C21 C22 111.8(4) . . ?
N4 C22 C21 109.9(3) . . ?

loop_
_geom_bond_atom_site_label_1
_geom_bond_atom_site_label_2
_geom_bond_distance
_geom_bond_site_symmetry_2
_geom_bond_publ_flag
Cl1 C13 1.733(3) . ?
F1 C12 1.358(4) . ?
O1 C1 1.359(4) . ?
O1 C15 1.437(4) . ?
O1B C6B 1.223(4) . ?
O2 C2 1.361(4) . ?
O2 C16 1.431(4) . ?
O2B C6B 1.296(4) . ?
O3 C20 1.426(5) . ?
O3 C21 1.420(6) . ?
N1 C4 1.379(4) . ?
N1 C7 1.322(4) . ?
N2 C7 1.327(4) . ?
N2 C8 1.343(4) . ?
N3 C8 1.343(4) . ?
N3 C9 1.424(4) . ?
N4 C18 1.455(4) . ?
N4 C19 1.458(5) . ?
N4 C22 1.461(5) . ?
C1 C2 1.420(4) . ?
C1 C6 1.377(4) . ?
C1B C2B 1.479(5) . ?
C2 C3 1.365(4) . ?
C2B C3B 1.324(5) . ?
C3 C4 1.410(4) . ?
C3B C4B 1.439(5) . ?
C4 C5 1.395(4) . ?
C4B C5B 1.325(5) . ?
C5 C6 1.414(4) . ?
C5 C8 1.447(4) . ?
C5B C6B 1.468(5) . ?
C9 C10 1.398(4) . ?
C9 C14 1.386(4) . ?
C10 C11 1.386(5) . ?
C11 C12 1.366(5) . ?
C12 C13 1.387(5) . ?
C13 C14 1.383(4) . ?
C15 C17 1.514(4) . ?
C17 C18 1.520(5) . ?
C19 C20 1.509(5) . ?
C21 C22 1.499(6) . ?

loop_
_geom_hbond_atom_site_label_D
_geom_hbond_atom_site_label_H
_geom_hbond_atom_site_label_A
_geom_hbond_distance_DH
_geom_hbond_distance_HA
_geom_hbond_distance_DA
_geom_hbond_angle_DHA
_geom_hbond_site_symmetry_A
_geom_hbond_publ_flag
O2B H2B N1 0.84 1.75 2.573(4) 167.0 . yes
N3 H3 O1S 0.88 2.05 2.891(4) 160.7 3_666 yes
O1S H1SA O1B 0.87 1.93 2.733(4) 153.6 . yes
O1S H1SB O2B 0.87 2.07 2.843(4) 147.1 1_565 yes
